data_2211752
loop_
_publ_author_name
'Hong-Guang Song'
'Zhi-Yong Xing'
'Wen-Qin Zhang'

_publ_section_title
;
 1-[(Phenyl)(<i>p</i>-tolylimino)methyl]-3-(<i>o</i>-tolyl)thiourea
;
_journal_coeditor_code CF2071
_journal_issue 1
_journal_name_full 'Acta Crystallographica Section E'
_journal_page_first o262
_journal_page_last o263
_journal_paper_doi 10.1107/S1600536806052986
_journal_volume 63
_journal_year 2007
_chemical_formula_iupac 'C22 H21 N3 S'
_chemical_formula_moiety 'C22 H21 N3 S'
_chemical_formula_sum 'C22 H21 N3 S'
_chemical_formula_weight 359.48
_chemical_melting_point 398
_chemical_name_systematic
;
1-[(Phenyl)(p-tolylimino)methyl]-3-(o-tolyl)thiourea
;
_space_group_IT_number 2
_symmetry_cell_setting triclinic
_symmetry_space_group_name_Hall '-P 1'
_symmetry_space_group_name_H-M 'P -1'
_atom_sites_solution_hydrogens geom
_atom_sites_solution_primary direct
_atom_sites_solution_secondary difmap
_cell_angle_alpha 76.521(13)
_cell_angle_beta 65.832(11)
_cell_angle_gamma 88.294(16)
_cell_formula_units_Z 2
_cell_length_a 10.085(3)
_cell_length_b 10.288(3)
_cell_length_c 10.301(3)
_cell_measurement_reflns_used 2801
_cell_measurement_temperature 113(2)
_cell_measurement_theta_max 27.9
_cell_measurement_theta_min 2.0
_cell_volume 945.6(5)
_computing_cell_refinement CrystalClear
_computing_data_collection
;
CrystalClear (Molecular Structure Corporation & Rigaku, 1999)
;
_computing_data_reduction
;
CrystalStructure (Rigaku/MSC, 2005)
;
_computing_molecular_graphics 'SHELXTL (Bruker, 1997)'
_computing_publication_material CrystalStructure
_computing_structure_refinement 'SHELXL97 (Sheldrick, 1997)'
_computing_structure_solution 'SHELXS97 (Sheldrick, 1997)'
_diffrn_ambient_temperature 113(2)
_diffrn_detector_area_resol_mean 7.31
_diffrn_measured_fraction_theta_full 0.993
_diffrn_measured_fraction_theta_max 0.993
_diffrn_measurement_device_type 'Rigaku Saturn'
_diffrn_measurement_method \w
_diffrn_radiation_monochromator confocal
_diffrn_radiation_source 'rotating anode'
_diffrn_radiation_type MoK\a
_diffrn_radiation_wavelength 0.71070
_diffrn_reflns_av_R_equivalents 0.0377
_diffrn_reflns_av_sigmaI/netI 0.0527
_diffrn_reflns_limit_h_max 12
_diffrn_reflns_limit_h_min -13
_diffrn_reflns_limit_k_max 13
_diffrn_reflns_limit_k_min -13
_diffrn_reflns_limit_l_max 13
_diffrn_reflns_limit_l_min -13
_diffrn_reflns_number 11995
_diffrn_reflns_theta_full 27.88
_diffrn_reflns_theta_max 27.88
_diffrn_reflns_theta_min 2.04
_diffrn_standards_number 0
_exptl_absorpt_coefficient_mu 0.181
_exptl_absorpt_correction_T_max 0.975
_exptl_absorpt_correction_T_min 0.958
_exptl_absorpt_correction_type multi-scan
_exptl_absorpt_process_details '(Jacobson, 1998)'
_exptl_crystal_colour colorless
_exptl_crystal_density_diffrn 1.263
_exptl_crystal_density_method 'not measured'
_exptl_crystal_description block
_exptl_crystal_F_000 380
_exptl_crystal_size_max 0.24
_exptl_crystal_size_mid 0.16
_exptl_crystal_size_min 0.14
_refine_diff_density_max 0.310
_refine_diff_density_min -0.338
_refine_ls_extinction_coef 0.029(5)
_refine_ls_extinction_expression Fc^*^=kFc[1+0.001xFc^2^\l^3^/sin(2\q)]^-1/4^
_refine_ls_extinction_method SHELXL97
_refine_ls_goodness_of_fit_ref 1.041
_refine_ls_hydrogen_treatment mixed
_refine_ls_matrix_type full
_refine_ls_number_parameters 247
_refine_ls_number_reflns 4500
_refine_ls_number_restraints 0
_refine_ls_restrained_S_all 1.041
_refine_ls_R_factor_all 0.0617
_refine_ls_R_factor_gt 0.0430
_refine_ls_shift/su_max 0.001
_refine_ls_shift/su_mean 0.000
_refine_ls_structure_factor_coef Fsqd
_refine_ls_weighting_details 'calc w=1/[\s^2^(Fo^2^)+(0.0789P)^2^] where P=(Fo^2^+2Fc^2^)/3'
_refine_ls_weighting_scheme calc
_refine_ls_wR_factor_gt 0.1026
_refine_ls_wR_factor_ref 0.1123
_reflns_number_gt 3237
_reflns_number_total 4500
_reflns_threshold_expression I>2\s(I)
_cod_data_source_file cf2071.cif
_cod_data_source_block I
_cod_database_code 2211752
_cod_database_fobs_code 2211752

loop_
_symmetry_equiv_pos_as_xyz
'x, y, z'
'-x, -y, -z'

loop_
_atom_site_type_symbol
_atom_site_label
_atom_site_fract_x
_atom_site_fract_y
_atom_site_fract_z
_atom_site_U_iso_or_equiv
_atom_site_adp_type
_atom_site_calc_flag
_atom_site_refinement_flags
_atom_site_occupancy
S S1 0.27239(4) 0.47037(4) 0.13913(5) 0.03112(15) Uani d . 1
N N1 0.24082(13) 0.21211(12) 0.28180(14) 0.0227(3) Uani d . 1
N N2 0.47596(13) 0.30014(12) 0.12381(14) 0.0238(3) Uani d . 1
N N3 0.48027(13) 0.06990(12) 0.19435(14) 0.0228(3) Uani d . 1
C C1 0.32871(15) 0.31906(14) 0.18604(16) 0.0217(3) Uani d . 1
C C2 0.08984(15) 0.21861(14) 0.37220(16) 0.0215(3) Uani d . 1
C C3 -0.01396(16) 0.13439(14) 0.36960(17) 0.0247(3) Uani d . 1
C C4 -0.16066(17) 0.14406(17) 0.46157(19) 0.0341(4) Uani d . 1
H H4 -0.2344 0.0879 0.4627 0.041 Uiso calc R 1
C C5 -0.19943(18) 0.23297(17) 0.5497(2) 0.0393(5) Uani d . 1
H H5 -0.2994 0.2387 0.6091 0.047 Uiso calc R 1
C C6 -0.09486(18) 0.31399(16) 0.55274(18) 0.0361(4) Uani d . 1
H H6 -0.1221 0.3745 0.6148 0.043 Uiso calc R 1
C C7 0.04992(17) 0.30614(14) 0.46460(17) 0.0273(4) Uani d . 1
H H7 0.1229 0.3608 0.4669 0.033 Uiso calc R 1
C C8 0.02648(19) 0.04044(16) 0.27128(19) 0.0347(4) Uani d . 1
H H8A -0.0589 0.0161 0.2569 0.052 Uiso calc R 1
H H8B 0.0608 -0.0406 0.3159 0.052 Uiso calc R 1
H H8C 0.1041 0.0840 0.1763 0.052 Uiso calc R 1
C C9 0.54938(15) 0.18572(14) 0.14271(16) 0.0211(3) Uani d . 1
C C10 0.70875(15) 0.21818(14) 0.09395(16) 0.0212(3) Uani d . 1
C C11 0.75291(16) 0.30245(15) 0.15872(17) 0.0260(3) Uani d . 1
H H11 0.6821 0.3358 0.2355 0.031 Uiso calc R 1
C C12 0.89968(16) 0.33833(15) 0.11214(18) 0.0286(4) Uani d . 1
H H12 0.9294 0.3945 0.1581 0.034 Uiso calc R 1
C C13 1.00203(17) 0.29207(16) -0.00099(19) 0.0319(4) Uani d . 1
H H13 1.1025 0.3175 -0.0341 0.038 Uiso calc R 1
C C14 0.95923(17) 0.20872(18) -0.0666(2) 0.0392(4) Uani d . 1
H H14 1.0304 0.1773 -0.1448 0.047 Uiso calc R 1
C C15 0.81253(16) 0.17067(17) -0.01863(18) 0.0317(4) Uani d . 1
H H15 0.7835 0.1122 -0.0629 0.038 Uiso calc R 1
C C16 0.54960(14) -0.04758(14) 0.22946(16) 0.0202(3) Uani d . 1
C C17 0.55373(16) -0.15284(15) 0.16456(18) 0.0274(4) Uani d . 1
H H17 0.5237 -0.1413 0.0867 0.033 Uiso calc R 1
C C18 0.60153(16) -0.27442(15) 0.21311(18) 0.0286(4) Uani d . 1
H H18 0.6042 -0.3452 0.1673 0.034 Uiso calc R 1
C C19 0.64584(16) -0.29554(15) 0.32765(18) 0.0266(4) Uani d . 1
C C20 0.64441(17) -0.18834(15) 0.38910(18) 0.0292(4) Uani d . 1
H H20 0.6757 -0.1993 0.4661 0.035 Uiso calc R 1
C C21 0.59807(16) -0.06548(15) 0.34009(17) 0.0268(4) Uani d . 1
H H21 0.5996 0.0067 0.3826 0.032 Uiso calc R 1
C C22 0.6940(2) -0.42925(16) 0.3837(2) 0.0389(4) Uani d . 1
H H22A 0.6458 -0.5009 0.3668 0.058 Uiso calc R 1
H H22B 0.6676 -0.4436 0.4890 0.058 Uiso calc R 1
H H22C 0.7999 -0.4300 0.3317 0.058 Uiso calc R 1
H H1 0.2820(17) 0.1338(16) 0.2815(18) 0.031(5) Uiso d . 1
H H2 0.5340(17) 0.3706(17) 0.0598(19) 0.028(4) Uiso d . 1

loop_
_atom_site_aniso_label
_atom_site_aniso_U_11
_atom_site_aniso_U_22
_atom_site_aniso_U_33
_atom_site_aniso_U_12
_atom_site_aniso_U_13
_atom_site_aniso_U_23
S1 0.0210(2) 0.0219(2) 0.0355(3) 0.00547(15) -0.00325(18) 0.00437(16)
N1 0.0166(6) 0.0167(6) 0.0282(7) 0.0028(5) -0.0047(5) -0.0021(5)
N2 0.0154(6) 0.0185(6) 0.0284(7) 0.0007(5) -0.0035(5) 0.0008(5)
N3 0.0185(6) 0.0196(6) 0.0279(7) 0.0028(5) -0.0080(5) -0.0045(5)
C1 0.0167(7) 0.0206(7) 0.0228(8) 0.0024(6) -0.0048(6) -0.0026(6)
C2 0.0171(7) 0.0180(7) 0.0231(8) 0.0027(5) -0.0053(6) 0.0010(6)
C3 0.0246(8) 0.0208(7) 0.0258(8) 0.0004(6) -0.0116(7) 0.0020(6)
C4 0.0221(8) 0.0323(9) 0.0393(10) -0.0053(7) -0.0119(8) 0.0066(7)
C5 0.0236(8) 0.0339(9) 0.0383(10) 0.0077(7) 0.0008(8) 0.0056(8)
C6 0.0390(10) 0.0238(8) 0.0297(9) 0.0093(7) -0.0006(8) -0.0036(7)
C7 0.0297(8) 0.0181(7) 0.0291(9) 0.0023(6) -0.0089(7) -0.0027(6)
C8 0.0441(10) 0.0269(8) 0.0354(10) -0.0032(7) -0.0203(8) -0.0040(7)
C9 0.0188(7) 0.0211(7) 0.0215(7) 0.0037(6) -0.0067(6) -0.0053(6)
C10 0.0175(7) 0.0192(7) 0.0218(8) 0.0026(5) -0.0055(6) -0.0005(6)
C11 0.0239(8) 0.0240(7) 0.0264(8) 0.0020(6) -0.0073(7) -0.0051(6)
C12 0.0287(8) 0.0228(8) 0.0340(9) -0.0013(6) -0.0152(7) -0.0016(7)
C13 0.0192(8) 0.0284(8) 0.0398(10) -0.0007(6) -0.0095(7) 0.0018(7)
C14 0.0214(8) 0.0423(10) 0.0426(11) 0.0039(7) 0.0006(8) -0.0157(8)
C15 0.0235(8) 0.0334(9) 0.0350(9) 0.0012(7) -0.0054(7) -0.0147(7)
C16 0.0130(7) 0.0186(7) 0.0238(8) 0.0022(5) -0.0036(6) -0.0033(6)
C17 0.0263(8) 0.0277(8) 0.0304(9) 0.0035(6) -0.0121(7) -0.0106(7)
C18 0.0273(8) 0.0239(8) 0.0373(9) 0.0063(6) -0.0124(7) -0.0146(7)
C19 0.0221(8) 0.0200(7) 0.0344(9) 0.0036(6) -0.0088(7) -0.0064(6)
C20 0.0341(9) 0.0265(8) 0.0322(9) 0.0062(7) -0.0187(8) -0.0076(7)
C21 0.0293(8) 0.0208(7) 0.0327(9) 0.0025(6) -0.0132(7) -0.0100(6)
C22 0.0449(10) 0.0230(8) 0.0528(12) 0.0107(7) -0.0245(9) -0.0099(8)

loop_
_atom_type_symbol
_atom_type_description
_atom_type_scat_dispersion_real
_atom_type_scat_dispersion_imag
_atom_type_scat_source
C C 0.0033 0.0016 'International Tables Vol C Tables 4.2.6.8 and 6.1.1.4'
H H 0.0000 0.0000 'International Tables Vol C Tables 4.2.6.8 and 6.1.1.4'
N N 0.0061 0.0033 'International Tables Vol C Tables 4.2.6.8 and 6.1.1.4'
S S 0.1246 0.1234 'International Tables Vol C Tables 4.2.6.8 and 6.1.1.4'

loop_
_geom_angle_atom_site_label_1
_geom_angle_atom_site_label_2
_geom_angle_atom_site_label_3
_geom_angle
C1 N1 C2 123.64(12)
C1 N1 H1 114.9(10)
C2 N1 H1 121.3(10)
C1 N2 C9 130.09(12)
C1 N2 H2 116.4(10)
C9 N2 H2 113.5(10)
C9 N3 C16 121.15(12)
N1 C1 N2 116.36(13)
N1 C1 S1 124.72(11)
N2 C1 S1 118.92(10)
C3 C2 C7 121.16(13)
C3 C2 N1 119.37(14)
C7 C2 N1 119.44(14)
C2 C3 C4 117.03(15)
C2 C3 C8 121.96(14)
C4 C3 C8 120.99(15)
C5 C4 C3 121.45(16)
C5 C4 H4 119.3
C3 C4 H4 119.3
C4 C5 C6 120.72(15)
C4 C5 H5 119.6
C6 C5 H5 119.6
C5 C6 C7 119.18(16)
C5 C6 H6 120.4
C7 C6 H6 120.4
C6 C7 C2 120.44(15)
C6 C7 H7 119.8
C2 C7 H7 119.8
C3 C8 H8A 109.5
C3 C8 H8B 109.5
H8A C8 H8B 109.5
C3 C8 H8C 109.5
H8A C8 H8C 109.5
H8B C8 H8C 109.5
N3 C9 N2 120.17(13)
N3 C9 C10 127.82(13)
N2 C9 C10 112.00(11)
C15 C10 C11 119.46(14)
C15 C10 C9 121.29(14)
C11 C10 C9 119.18(13)
C12 C11 C10 120.52(14)
C12 C11 H11 119.7
C10 C11 H11 119.7
C13 C12 C11 119.68(15)
C13 C12 H12 120.2
C11 C12 H12 120.2
C12 C13 C14 120.25(15)
C12 C13 H13 119.9
C14 C13 H13 119.9
C13 C14 C15 120.27(16)
C13 C14 H14 119.9
C15 C14 H14 119.9
C10 C15 C14 119.80(15)
C10 C15 H15 120.1
C14 C15 H15 120.1
C21 C16 C17 118.87(14)
C21 C16 N3 120.94(13)
C17 C16 N3 119.75(14)
C18 C17 C16 120.20(15)
C18 C17 H17 119.9
C16 C17 H17 119.9
C17 C18 C19 121.62(14)
C17 C18 H18 119.2
C19 C18 H18 119.2
C20 C19 C18 117.51(14)
C20 C19 C22 120.74(15)
C18 C19 C22 121.75(14)
C21 C20 C19 121.28(15)
C21 C20 H20 119.4
C19 C20 H20 119.4
C16 C21 C20 120.45(14)
C16 C21 H21 119.8
C20 C21 H21 119.8
C19 C22 H22A 109.5
C19 C22 H22B 109.5
H22A C22 H22B 109.5
C19 C22 H22C 109.5
H22A C22 H22C 109.5
H22B C22 H22C 109.5

loop_
_geom_bond_atom_site_label_1
_geom_bond_atom_site_label_2
_geom_bond_distance
S1 C1 1.6735(15)
N1 C1 1.3436(18)
N1 C2 1.4324(18)
N1 H1 0.895(16)
N2 C1 1.3840(18)
N2 C9 1.3896(18)
N2 H2 0.888(17)
N3 C9 1.2801(18)
N3 C16 1.4259(18)
C2 C3 1.391(2)
C2 C7 1.394(2)
C3 C4 1.408(2)
C3 C8 1.490(2)
C4 C5 1.374(3)
C4 H4 0.950
C5 C6 1.378(3)
C5 H5 0.950
C6 C7 1.380(2)
C6 H6 0.950
C7 H7 0.950
C8 H8A 0.980
C8 H8B 0.980
C8 H8C 0.980
C9 C10 1.497(2)
C10 C15 1.385(2)
C10 C11 1.390(2)
C11 C12 1.388(2)
C11 H11 0.950
C12 C13 1.376(2)
C12 H12 0.950
C13 C14 1.382(2)
C13 H13 0.950
C14 C15 1.390(2)
C14 H14 0.950
C15 H15 0.950
C16 C21 1.387(2)
C16 C17 1.390(2)
C17 C18 1.384(2)
C17 H17 0.950
C18 C19 1.395(2)
C18 H18 0.950
C19 C20 1.391(2)
C19 C22 1.510(2)
C20 C21 1.390(2)
C20 H20 0.950
C21 H21 0.950
C22 H22A 0.980
C22 H22B 0.980
C22 H22C 0.980

loop_
_geom_hbond_atom_site_label_D
_geom_hbond_atom_site_label_H
_geom_hbond_atom_site_label_A
_geom_hbond_site_symmetry_A
_geom_hbond_distance_DH
_geom_hbond_distance_HA
_geom_hbond_distance_DA
_geom_hbond_angle_DHA
N2 H2 S1 2_665 0.888(17) 2.458(17) 3.3314(16) 167.9(14)
N1 H1 N3 . 0.895(16) 1.991(16) 2.7214(18) 137.8(14)

loop_
_geom_torsion_atom_site_label_1
_geom_torsion_atom_site_label_2
_geom_torsion_atom_site_label_3
_geom_torsion_atom_site_label_4
_geom_torsion
C2 N1 C1 N2 170.36(14)
C2 N1 C1 S1 -9.3(2)
C9 N2 C1 N1 1.1(2)
C9 N2 C1 S1 -179.15(12)
C1 N1 C2 C3 126.08(16)
C1 N1 C2 C7 -55.9(2)
C7 C2 C3 C4 1.5(2)
N1 C2 C3 C4 179.44(13)
C7 C2 C3 C8 179.81(14)
N1 C2 C3 C8 -2.2(2)
C2 C3 C4 C5 0.1(2)
C8 C3 C4 C5 -178.19(15)
C3 C4 C5 C6 -1.3(3)
C4 C5 C6 C7 0.8(3)
C5 C6 C7 C2 0.8(2)
C3 C2 C7 C6 -2.0(2)
N1 C2 C7 C6 -179.94(13)
C16 N3 C9 N2 -173.19(13)
C16 N3 C9 C10 8.1(2)
C1 N2 C9 N3 19.3(2)
C1 N2 C9 C10 -161.74(15)
N3 C9 C10 C15 60.2(2)
N2 C9 C10 C15 -118.61(16)
N3 C9 C10 C11 -122.63(17)
N2 C9 C10 C11 58.53(18)
C15 C10 C11 C12 -0.4(2)
C9 C10 C11 C12 -177.64(13)
C10 C11 C12 C13 1.2(2)
C11 C12 C13 C14 -0.9(2)
C12 C13 C14 C15 -0.2(3)
C11 C10 C15 C14 -0.7(2)
C9 C10 C15 C14 176.47(15)
C13 C14 C15 C10 1.0(3)
C9 N3 C16 C21 64.61(19)
C9 N3 C16 C17 -123.03(16)
C21 C16 C17 C18 1.9(2)
N3 C16 C17 C18 -170.64(12)
C16 C17 C18 C19 0.3(2)
C17 C18 C19 C20 -1.8(2)
C17 C18 C19 C22 178.25(14)
C18 C19 C20 C21 1.1(2)
C22 C19 C20 C21 -178.94(14)
C17 C16 C21 C20 -2.6(2)
N3 C16 C21 C20 169.87(13)
C19 C20 C21 C16 1.0(2)

loop_
_cod_related_entry_id
_cod_related_entry_database
_cod_related_entry_code
1 ChemSpider 21125727
